data_4346960
loop_
_publ_author_name
'Lu, Ying-Bing'
'Jiang, Xiao-Ming'
'Zhu, Shui-Dong'
'Du, Zi-Yi'
'Liu, Cai-Ming'
'Xie, Yong-Rong'
'Liu, Liang-Xian'

_publ_section_title
;
 Anion Effects on Lanthanide(III) Tetrazole-1-acetate Dinuclear Complexes
 Showing Slow Magnetic Relaxation and Photofluorescent Emission.
;
_journal_issue 8
_journal_name_full 'Inorganic chemistry'
_journal_page_first 3738
_journal_page_last 3749
_journal_paper_doi 10.1021/acs.inorgchem.5b02432
_journal_volume 55
_journal_year 2016
_chemical_formula_moiety Yb2(C3H3N4O2)4(NO3)2(C10N2H8)2
_chemical_formula_sum 'C32 H28 N22 O14 Yb2'
_chemical_formula_weight 1290.84
_chemical_melting_point ?
_chemical_name_common Yb2(C3H3N4O2)4(NO3)2(C10N2H8)2
_chemical_name_systematic
; 
 'Yb2(C3H3N4O2)4(NO3)2(C10N2H8)2' 
;
_space_group_IT_number 15
_space_group_name_Hall '-C 2yc'
_space_group_name_H-M_alt 'C 1 2/c 1'
_symmetry_cell_setting monoclinic
_symmetry_space_group_name_H-M 'C 1 2/c 1'
_atom_sites_solution_hydrogens geom
_atom_sites_solution_primary direct
_atom_sites_solution_secondary difmap
_audit_creation_method SHELXL-97
_cell_angle_alpha 90.00
_cell_angle_beta 115.452(2)
_cell_angle_gamma 90.00
_cell_formula_units_Z 4
_cell_length_a 22.9885(4)
_cell_length_b 9.8856(2)
_cell_length_c 21.3011(5)
_cell_measurement_temperature 296(2)
_cell_volume 4370.96(17)
_computing_cell_refinement 'Bruker SMART'
_computing_data_collection 'Bruker SMART'
_computing_data_reduction 'Bruker SMART'
_computing_molecular_graphics 'Bruker SHELXTL'
_computing_publication_material 'Bruker SHELXTL'
_computing_structure_refinement 'SHELXL-97 (Sheldrick, 1997)'
_computing_structure_solution 'SHELXS-97 (Sheldrick, 1990)'
_diffrn_ambient_temperature 296(2)
_diffrn_measured_fraction_theta_full 0.999
_diffrn_measured_fraction_theta_max 0.999
_diffrn_measurement_device_type 'CCD area detector'
_diffrn_measurement_method 'phi and omega scans'
_diffrn_radiation_monochromator graphite
_diffrn_radiation_source 'fine-focus sealed tube'
_diffrn_radiation_type MoK\a
_diffrn_radiation_wavelength 0.71073
_diffrn_reflns_av_R_equivalents 0.0355
_diffrn_reflns_av_sigmaI/netI 0.0325
_diffrn_reflns_limit_h_max 27
_diffrn_reflns_limit_h_min -21
_diffrn_reflns_limit_k_max 9
_diffrn_reflns_limit_k_min -11
_diffrn_reflns_limit_l_max 25
_diffrn_reflns_limit_l_min -25
_diffrn_reflns_number 19417
_diffrn_reflns_theta_full 25.50
_diffrn_reflns_theta_max 25.50
_diffrn_reflns_theta_min 1.96
_exptl_absorpt_coefficient_mu 4.344
_exptl_absorpt_correction_T_max 0.7459
_exptl_absorpt_correction_T_min 0.5765
_exptl_absorpt_correction_type multi-scan
_exptl_absorpt_process_details 'SADABS (Bruker, 2008)'
_exptl_crystal_colour 'pale yellow'
_exptl_crystal_density_diffrn 1.962
_exptl_crystal_density_meas ?
_exptl_crystal_density_method 'not measured'
_exptl_crystal_description blanket
_exptl_crystal_F_000 2504
_exptl_crystal_size_max 0.14
_exptl_crystal_size_mid 0.13
_exptl_crystal_size_min 0.06
_refine_diff_density_max 1.252
_refine_diff_density_min -0.725
_refine_diff_density_rms 0.108
_refine_ls_extinction_method none
_refine_ls_goodness_of_fit_ref 0.997
_refine_ls_hydrogen_treatment constr
_refine_ls_matrix_type full
_refine_ls_number_parameters 316
_refine_ls_number_reflns 4051
_refine_ls_number_restraints 0
_refine_ls_restrained_S_all 0.997
_refine_ls_R_factor_all 0.0338
_refine_ls_R_factor_gt 0.0255
_refine_ls_shift/su_max 0.003
_refine_ls_shift/su_mean 0.000
_refine_ls_structure_factor_coef Fsqd
_refine_ls_weighting_details 'calc w=1/[\s^2^(Fo^2^)+(0.0350P)^2^+0.0000P] where P=(Fo^2^+2Fc^2^)/3'
_refine_ls_weighting_scheme calc
_refine_ls_wR_factor_gt 0.0542
_refine_ls_wR_factor_ref 0.0584
_reflns_number_gt 3450
_reflns_number_total 4051
_reflns_threshold_expression >2sigma(I)
_cod_data_source_file ic5b02432_si_002.cif
_cod_data_source_block 15
_cod_depositor_comments
;
The following automatic conversions were performed:

data item '_chemical_melting_point' value 'not measured' was changed
to '?' -- the value is undefined or not given.

data item '_exptl_absorpt_correction_type' value 'Multi-scan' was
changed to 'multi-scan' in accordance with the
/home/saulius/struct/COD-crude-data/automatic-downloads/DataCite-retrospective/ACS/depositions/lib/dictionaries/cif_core.dic
dictionary named 'cif_core.dic' version 2.4.2 last updated on
2011-04-26.

data item '_exptl_crystal_density_meas' value 'not measured' was
changed to '?' -- the value is perceived as not measured.

Automatic conversion script
Id: cif_fix_values 6909 2019-04-08 15:41:33Z antanas 
;
_cod_original_cell_volume 4370.96(16)
_cod_original_sg_symbol_H-M C2/c
_cod_database_code 4346960

loop_
_symmetry_equiv_pos_as_xyz
'x, y, z'
'-x, y, -z+1/2'
'x+1/2, y+1/2, z'
'-x+1/2, y+1/2, -z+1/2'
'-x, -y, -z'
'x, -y, z-1/2'
'-x+1/2, -y+1/2, -z'
'x+1/2, -y+1/2, z-1/2'

loop_
_atom_site_label
_atom_site_type_symbol
_atom_site_fract_x
_atom_site_fract_y
_atom_site_fract_z
_atom_site_U_iso_or_equiv
_atom_site_adp_type
_atom_site_occupancy
_atom_site_symmetry_multiplicity
_atom_site_calc_flag
_atom_site_refinement_flags
Yb1 Yb 0.081229(5) 0.440284(11) 0.347909(6) 0.02227(4) Uani 1 1 d .
N9 N 0.11740(12) 0.5564(2) 0.48181(13) 0.0353(7) Uani 1 1 d .
O6 O 0.09891(11) 0.43314(19) 0.46522(10) 0.0428(6) Uani 1 1 d .
C6 C 0.05636(12) 0.2811(3) 0.20096(14) 0.0262(7) Uani 1 1 d .
N5 N 0.15417(10) 0.1660(2) 0.20544(11) 0.0304(6) Uani 1 1 d .
N12 N 0.14004(10) 0.2197(2) 0.39164(11) 0.0294(6) Uani 1 1 d .
O4 O -0.00371(8) 0.29124(19) 0.16921(10) 0.0342(5) Uani 1 1 d .
C16 C 0.20297(13) 0.2132(3) 0.40449(13) 0.0281(7) Uani 1 1 d .
C18 C 0.20242(17) -0.0264(3) 0.41138(18) 0.0505(10) Uani 1 1 d .
H18A H 0.2236 -0.1091 0.4179 0.061 Uiso 1 1 calc R
C17 C 0.23501(15) 0.0921(3) 0.41481(17) 0.0402(9) Uani 1 1 d .
H17A H 0.2784 0.0902 0.4240 0.048 Uiso 1 1 calc R
N6 N 0.17053(13) 0.0377(2) 0.22569(14) 0.0450(8) Uani 1 1 d .
C4 C 0.20706(14) 0.2399(3) 0.23095(16) 0.0437(9) Uani 1 1 d .
H4A H 0.2089 0.3326 0.2247 0.052 Uiso 1 1 calc R
N8 N 0.25647(12) 0.1627(3) 0.26641(15) 0.0573(9) Uani 1 1 d .
C20 C 0.10978(15) 0.1026(3) 0.38966(17) 0.0405(9) Uani 1 1 d .
H20A H 0.0668 0.1054 0.3819 0.049 Uiso 1 1 calc R
C5 C 0.08740(13) 0.2027(3) 0.16255(14) 0.0384(8) Uani 1 1 d .
H5A H 0.0628 0.1208 0.1438 0.046 Uiso 1 1 calc R
H5B H 0.0855 0.2566 0.1237 0.046 Uiso 1 1 calc R
N11 N 0.19833(11) 0.4547(2) 0.38858(12) 0.0283(6) Uani 1 1 d .
O5 O 0.11775(9) 0.6279(2) 0.43396(11) 0.0402(6) Uani 1 1 d .
O7 O 0.13385(12) 0.5955(2) 0.54138(11) 0.0551(7) Uani 1 1 d .
C15 C 0.23566(12) 0.3448(3) 0.40771(13) 0.0259(7) Uani 1 1 d .
C14 C 0.30204(13) 0.3531(3) 0.43064(15) 0.0399(9) Uani 1 1 d .
H14A H 0.3271 0.2751 0.4430 0.048 Uiso 1 1 calc R
N7 N 0.23192(14) 0.0373(3) 0.26159(16) 0.0586(10) Uani 1 1 d .
C19 C 0.13955(17) -0.0223(3) 0.39857(19) 0.0494(10) Uani 1 1 d .
H19A H 0.1168 -0.1016 0.3958 0.059 Uiso 1 1 calc R
O1 O -0.00988(9) 0.56663(18) 0.32378(11) 0.0361(6) Uani 1 1 d .
O3 O 0.09118(8) 0.33126(18) 0.25880(9) 0.0320(5) Uani 1 1 d .
C11 C 0.22714(15) 0.5746(3) 0.39242(16) 0.0365(9) Uani 1 1 d .
H11A H 0.2014 0.6514 0.3783 0.044 Uiso 1 1 calc R
C12 C 0.29194(15) 0.5901(3) 0.41579(16) 0.0414(9) Uani 1 1 d .
H12A H 0.3099 0.6755 0.4188 0.050 Uiso 1 1 calc R
C13 C 0.33026(15) 0.4768(4) 0.43483(17) 0.0458(10) Uani 1 1 d .
H13A H 0.3746 0.4840 0.4503 0.055 Uiso 1 1 calc R
O2 O -0.08784(9) 0.6110(2) 0.21859(10) 0.0356(5) Uani 1 1 d .
N1 N -0.04713(10) 0.7712(2) 0.38282(12) 0.0333(6) Uani 1 1 d .
C3 C -0.05839(13) 0.6300(3) 0.28255(15) 0.0278(7) Uani 1 1 d .
N2 N -0.00626(13) 0.8755(3) 0.40097(15) 0.0555(9) Uani 1 1 d .
C2 C -0.08686(14) 0.7392(3) 0.31070(14) 0.0378(8) Uani 1 1 d .
H2A H -0.0930 0.8204 0.2830 0.045 Uiso 1 1 calc R
H2B H -0.1289 0.7098 0.3058 0.045 Uiso 1 1 calc R
N4 N 0.00411(15) 0.7678(4) 0.49380(15) 0.0804(11) Uani 1 1 d .
C1 C -0.03970(16) 0.7090(4) 0.43961(17) 0.0583(11) Uani 1 1 d .
H1A H -0.0627 0.6326 0.4412 0.070 Uiso 1 1 calc R
N3 N 0.02444(15) 0.8714(4) 0.46837(18) 0.0787(12) Uani 1 1 d .

loop_
_atom_site_aniso_label
_atom_site_aniso_U_11
_atom_site_aniso_U_22
_atom_site_aniso_U_33
_atom_site_aniso_U_23
_atom_site_aniso_U_13
_atom_site_aniso_U_12
Yb1 0.01759(7) 0.02231(7) 0.02270(7) 0.00071(5) 0.00467(5) -0.00013(5)
N9 0.0285(14) 0.0360(15) 0.0324(14) -0.0038(12) 0.0046(11) 0.0085(11)
O6 0.0621(14) 0.0353(13) 0.0293(11) 0.0005(9) 0.0180(10) -0.0060(10)
C6 0.0215(14) 0.0218(15) 0.0347(15) 0.0032(12) 0.0115(11) 0.0017(12)
N5 0.0219(11) 0.0302(13) 0.0381(13) -0.0058(11) 0.0119(10) 0.0023(10)
N12 0.0239(12) 0.0270(13) 0.0349(13) 0.0055(11) 0.0104(10) 0.0018(10)
O4 0.0183(10) 0.0308(11) 0.0491(12) -0.0051(9) 0.0104(8) 0.0022(8)
C16 0.0272(15) 0.0296(16) 0.0253(14) 0.0023(12) 0.0092(11) 0.0019(13)
C18 0.056(2) 0.0265(18) 0.069(2) 0.0069(16) 0.0274(18) 0.0144(16)
C17 0.0336(17) 0.0320(18) 0.055(2) -0.0009(15) 0.0195(15) 0.0054(14)
N6 0.0431(16) 0.0282(15) 0.0608(18) -0.0001(13) 0.0195(14) 0.0022(12)
C4 0.0320(17) 0.0378(18) 0.061(2) -0.0079(16) 0.0201(15) -0.0058(15)
N8 0.0234(14) 0.069(2) 0.0711(19) -0.0106(17) 0.0127(13) 0.0074(15)
C20 0.0292(17) 0.0330(17) 0.054(2) 0.0122(16) 0.0123(15) -0.0003(14)
C5 0.0265(15) 0.048(2) 0.0373(16) -0.0109(15) 0.0104(13) 0.0041(14)
N11 0.0224(12) 0.0251(13) 0.0325(13) 0.0040(10) 0.0071(10) -0.0022(10)
O5 0.0439(12) 0.0305(12) 0.0415(12) 0.0016(10) 0.0139(10) -0.0031(10)
O7 0.0647(15) 0.0603(15) 0.0289(12) -0.0163(11) 0.0093(11) 0.0092(13)
C15 0.0209(14) 0.0317(17) 0.0223(14) -0.0006(12) 0.0067(11) -0.0020(12)
C14 0.0233(15) 0.044(2) 0.0467(18) -0.0001(15) 0.0098(13) 0.0023(14)
N7 0.0517(19) 0.053(2) 0.063(2) 0.0027(15) 0.0163(15) 0.0226(15)
C19 0.052(2) 0.0239(17) 0.071(2) 0.0078(16) 0.0253(18) -0.0018(16)
O1 0.0253(11) 0.0347(12) 0.0443(12) -0.0047(9) 0.0110(9) 0.0075(9)
O3 0.0322(10) 0.0345(11) 0.0266(10) -0.0038(9) 0.0102(8) 0.0037(9)
C11 0.0345(17) 0.0296(18) 0.0407(18) -0.0004(14) 0.0115(14) -0.0086(14)
C12 0.0348(17) 0.045(2) 0.0415(18) -0.0039(15) 0.0134(14) -0.0179(15)
C13 0.0168(15) 0.065(2) 0.049(2) -0.0032(18) 0.0079(14) -0.0095(16)
O2 0.0408(12) 0.0322(11) 0.0282(10) -0.0061(9) 0.0095(9) 0.0006(10)
N1 0.0247(12) 0.0377(15) 0.0360(13) -0.0108(11) 0.0117(10) 0.0004(11)
C3 0.0193(14) 0.0262(16) 0.0369(16) -0.0030(13) 0.0111(12) -0.0031(12)
N2 0.0466(17) 0.0453(17) 0.073(2) -0.0185(16) 0.0243(15) -0.0081(15)
C2 0.0314(16) 0.0386(18) 0.0355(16) -0.0109(14) 0.0070(13) 0.0091(14)
N4 0.065(2) 0.128(3) 0.0407(18) -0.022(2) 0.0149(16) 0.005(2)
C1 0.054(2) 0.080(3) 0.046(2) -0.001(2) 0.0262(16) -0.003(2)
N3 0.0449(19) 0.101(3) 0.071(2) -0.051(2) 0.0062(16) -0.0040(19)

loop_
_atom_type_symbol
_atom_type_description
_atom_type_scat_dispersion_real
_atom_type_scat_dispersion_imag
_atom_type_scat_source
C C 0.0033 0.0016 'International Tables Vol C Tables 4.2.6.8 and 6.1.1.4'
H H 0.0000 0.0000 'International Tables Vol C Tables 4.2.6.8 and 6.1.1.4'
N N 0.0061 0.0033 'International Tables Vol C Tables 4.2.6.8 and 6.1.1.4'
O O 0.0106 0.0060 'International Tables Vol C Tables 4.2.6.8 and 6.1.1.4'
Yb Yb -0.3850 5.5486 'International Tables Vol C Tables 4.2.6.8 and 6.1.1.4'

loop_
_geom_angle_atom_site_label_1
_geom_angle_atom_site_label_2
_geom_angle_atom_site_label_3
_geom_angle
_geom_angle_site_symmetry_1
_geom_angle_site_symmetry_3
O4 Yb1 O2 131.41(7) 2 2
O4 Yb1 O3 84.84(7) 2 .
O2 Yb1 O3 76.83(7) 2 .
O4 Yb1 O1 74.56(7) 2 .
O2 Yb1 O1 75.72(8) 2 .
O3 Yb1 O1 118.61(7) . .
O4 Yb1 O6 85.10(7) 2 .
O2 Yb1 O6 131.54(7) 2 .
O3 Yb1 O6 146.81(7) . .
O1 Yb1 O6 88.78(8) . .
O4 Yb1 N11 141.18(7) 2 .
O2 Yb1 N11 79.51(7) 2 .
O3 Yb1 N11 80.43(7) . .
O1 Yb1 N11 143.48(7) . .
O6 Yb1 N11 87.95(8) . .
O4 Yb1 O5 127.56(8) 2 .
O2 Yb1 O5 79.15(7) 2 .
O3 Yb1 O5 147.58(7) . .
O1 Yb1 O5 75.29(7) . .
O6 Yb1 O5 52.44(7) . .
N11 Yb1 O5 74.01(7) . .
O4 Yb1 N12 75.63(7) 2 .
O2 Yb1 N12 135.25(8) 2 .
O3 Yb1 N12 70.67(7) . .
O1 Yb1 N12 147.57(8) . .
O6 Yb1 N12 76.20(7) . .
N11 Yb1 N12 65.62(7) . .
O5 Yb1 N12 114.52(7) . .
O4 Yb1 N9 107.49(8) 2 .
O2 Yb1 N9 104.99(7) 2 .
O3 Yb1 N9 159.19(7) . .
O1 Yb1 N9 81.42(7) . .
O6 Yb1 N9 26.59(6) . .
N11 Yb1 N9 79.57(8) . .
O5 Yb1 N9 25.85(7) . .
N12 Yb1 N9 95.68(7) . .
O4 Yb1 C3 115.19(7) 2 2
O2 Yb1 C3 17.25(7) 2 2
O3 Yb1 C3 65.92(7) . 2
O1 Yb1 C3 72.18(7) . 2
O6 Yb1 C3 145.85(7) . 2
N11 Yb1 C3 91.04(7) . 2
O5 Yb1 C3 94.60(7) . 2
N12 Yb1 C3 133.49(8) . 2
N9 Yb1 C3 120.10(7) . 2
O4 Yb1 Yb1 62.11(5) 2 2
O2 Yb1 Yb1 69.50(5) 2 2
O3 Yb1 Yb1 62.71(4) . 2
O1 Yb1 Yb1 56.43(5) . 2
O6 Yb1 Yb1 136.21(6) . 2
N11 Yb1 Yb1 135.81(6) . 2
O5 Yb1 Yb1 126.95(5) . 2
N12 Yb1 Yb1 117.97(5) . 2
N9 Yb1 Yb1 137.78(5) . 2
C3 Yb1 Yb1 53.10(5) 2 2
O7 N9 O5 124.3(2) . .
O7 N9 O6 120.2(3) . .
O5 N9 O6 115.5(2) . .
O7 N9 Yb1 174.7(2) . .
O5 N9 Yb1 60.68(14) . .
O6 N9 Yb1 54.85(14) . .
N9 O6 Yb1 98.56(17) . .
O4 C6 O3 126.3(3) . .
O4 C6 C5 114.6(2) . .
O3 C6 C5 119.1(2) . .
C4 N5 N6 108.1(2) . .
C4 N5 C5 131.1(3) . .
N6 N5 C5 120.8(2) . .
C16 N12 C20 117.4(2) . .
C16 N12 Yb1 118.16(18) . .
C20 N12 Yb1 123.08(18) . .
C6 O4 Yb1 139.70(17) . 2
N12 C16 C17 121.8(3) . .
N12 C16 C15 116.3(2) . .
C17 C16 C15 121.9(3) . .
C19 C18 C17 119.7(3) . .
C19 C18 H18A 120.1 . .
C17 C18 H18A 120.1 . .
C16 C17 C18 119.5(3) . .
C16 C17 H17A 120.3 . .
C18 C17 H17A 120.3 . .
N7 N6 N5 106.2(2) . .
N8 C4 N5 109.5(3) . .
N8 C4 H4A 125.3 . .
N5 C4 H4A 125.3 . .
C4 N8 N7 105.2(3) . .
N12 C20 C19 123.1(3) . .
N12 C20 H20A 118.4 . .
C19 C20 H20A 118.4 . .
N5 C5 C6 113.9(2) . .
N5 C5 H5A 108.8 . .
C6 C5 H5A 108.8 . .
N5 C5 H5B 108.8 . .
C6 C5 H5B 108.8 . .
H5A C5 H5B 107.7 . .
C11 N11 C15 117.7(2) . .
C11 N11 Yb1 120.71(18) . .
C15 N11 Yb1 121.63(17) . .
N9 O5 Yb1 93.47(15) . .
N11 C15 C14 121.6(3) . .
N11 C15 C16 116.8(2) . .
C14 C15 C16 121.6(3) . .
C15 C14 C13 119.6(3) . .
C15 C14 H14A 120.2 . .
C13 C14 H14A 120.2 . .
N6 N7 N8 111.1(3) . .
C18 C19 C20 118.5(3) . .
C18 C19 H19A 120.7 . .
C20 C19 H19A 120.7 . .
C3 O1 Yb1 151.7(2) . .
C6 O3 Yb1 139.38(18) . .
N11 C11 C12 123.7(3) . .
N11 C11 H11A 118.1 . .
C12 C11 H11A 118.1 . .
C13 C12 C11 118.6(3) . .
C13 C12 H12A 120.7 . .
C11 C12 H12A 120.7 . .
C12 C13 C14 118.9(3) . .
C12 C13 H13A 120.6 . .
C14 C13 H13A 120.6 . .
C3 O2 Yb1 130.42(18) . 2
C1 N1 N2 107.5(3) . .
C1 N1 C2 130.9(3) . .
N2 N1 C2 121.5(3) . .
O1 C3 O2 126.4(3) . .
O1 C3 C2 119.1(3) . .
O2 C3 C2 114.6(2) . .
O1 C3 Yb1 94.59(18) . 2
O2 C3 Yb1 32.33(13) . 2
C2 C3 Yb1 145.46(17) . 2
N3 N2 N1 106.0(3) . .
N1 C2 C3 113.2(2) . .
N1 C2 H2A 108.9 . .
C3 C2 H2A 108.9 . .
N1 C2 H2B 108.9 . .
C3 C2 H2B 108.9 . .
H2A C2 H2B 107.8 . .
C1 N4 N3 104.9(3) . .
N1 C1 N4 110.9(3) . .
N1 C1 H1A 124.6 . .
N4 C1 H1A 124.6 . .
N2 N3 N4 110.7(3) . .

loop_
_geom_bond_atom_site_label_1
_geom_bond_atom_site_label_2
_geom_bond_distance
_geom_bond_site_symmetry_2
Yb1 O4 2.2183(18) 2
Yb1 O2 2.250(2) 2
Yb1 O3 2.2783(19) .
Yb1 O1 2.2991(19) .
Yb1 O6 2.354(2) .
Yb1 N11 2.452(2) .
Yb1 O5 2.487(2) .
Yb1 N12 2.524(2) .
Yb1 N9 2.847(3) .
Yb1 C3 3.203(3) 2
Yb1 Yb1 4.2375(2) 2
N9 O7 1.221(3) .
N9 O5 1.244(3) .
N9 O6 1.288(3) .
C6 O4 1.254(3) .
C6 O3 1.248(3) .
C6 C5 1.510(4) .
N5 C4 1.319(3) .
N5 N6 1.340(3) .
N5 C5 1.455(3) .
N12 C16 1.353(3) .
N12 C20 1.342(4) .
O4 Yb1 2.2183(18) 2
C16 C17 1.373(4) .
C16 C15 1.489(4) .
C18 C19 1.351(5) .
C18 C17 1.376(4) .
C18 H18A 0.9300 .
C17 H17A 0.9300 .
N6 N7 1.284(4) .
C4 N8 1.306(4) .
C4 H4A 0.9300 .
N8 N7 1.348(4) .
C20 C19 1.384(4) .
C20 H20A 0.9300 .
C5 H5A 0.9700 .
C5 H5B 0.9700 .
N11 C11 1.343(3) .
N11 C15 1.335(3) .
C15 C14 1.390(4) .
C14 C13 1.369(4) .
C14 H14A 0.9300 .
C19 H19A 0.9300 .
O1 C3 1.251(3) .
C11 C12 1.361(4) .
C11 H11A 0.9300 .
C12 C13 1.374(5) .
C12 H12A 0.9300 .
C13 H13A 0.9300 .
O2 C3 1.248(3) .
O2 Yb1 2.250(2) 2
N1 C1 1.301(4) .
N1 N2 1.335(3) .
N1 C2 1.445(3) .
C3 C2 1.513(4) .
C3 Yb1 3.203(3) 2
N2 N3 1.300(4) .
C2 H2A 0.9700 .
C2 H2B 0.9700 .
N4 C1 1.299(4) .
N4 N3 1.333(5) .
C1 H1A 0.9300 .
